data_7719060
loop_
_publ_author_name
'N&#x11b;mec, Vlastimil'
'Samsonov, Maksim A.'
'R&#x16f;&#x17e;i&#x10d;kov&#xe1;, Zde&#x148;ka'
'Vr&#xe1;na, Jan'
'R&#x16f;&#x17e;i&#x10d;ka, Ale&#x161;'

_publ_section_title
;
 The investigation of the steric hindrance of anilines by means of
 reactions with PCl<sub>3</sub> and BCl<sub>3</sub>.
;
_journal_issue 31
_journal_name_full 'Dalton transactions (Cambridge, England : 2003)'
_journal_page_first 11845
_journal_page_last 11856
_journal_paper_doi 10.1039/d5dt01182e
_journal_volume 54
_journal_year 2025
_chemical_formula_moiety '2(C51 H56 Cl2 N P), C7 H8'
_chemical_formula_sum 'C109 H120 Cl4 N2 P2'
_chemical_formula_weight 1661.80
_space_group_crystal_system triclinic
_space_group_IT_number 2
_space_group_name_Hall '-P 1'
_space_group_name_H-M_alt 'P -1'
_atom_sites_solution_hydrogens mixed
_audit_creation_method SHELXL-2019/1
_audit_update_record
;
2025-07-01 deposited with the CCDC.	2025-07-02 downloaded from the CCDC.
;
_cell_angle_alpha 97.129(2)
_cell_angle_beta 96.066(2)
_cell_angle_gamma 110.9700(10)
_cell_formula_units_Z 2
_cell_length_a 12.8269(4)
_cell_length_b 14.3972(5)
_cell_length_c 27.9842(10)
_cell_measurement_reflns_used 183220
_cell_measurement_temperature 150(2)
_cell_measurement_theta_max 26
_cell_measurement_theta_min 1
_cell_volume 4725.1(3)
_computing_cell_refinement 'APEX3 v2016.5-0 (Bruker AXS)'
_computing_data_collection 'Bruker Instrument Service vV6.2.3'
_computing_data_reduction 'SAINT V8.37A (Bruker AXS Inc., 2015)'
_computing_molecular_graphics 'Platon (Spek, 2009)'
_computing_publication_material 'Platon (Spek, 2009)'
_computing_structure_refinement 'SHELXL-2019/1 (Sheldrick, 2019)'
_computing_structure_solution 'XT, VERSION 2014/5'
_diffrn_ambient_temperature 150(2)
_diffrn_detector_area_resol_mean 10.4167
_diffrn_measured_fraction_theta_full 0.998
_diffrn_measured_fraction_theta_max 0.998
_diffrn_measurement_device_type 'Bruker D8 - Venture'
_diffrn_measurement_method '\f and \w scans to fill the Ewald sphere'
_diffrn_radiation_type MoK\a
_diffrn_radiation_wavelength 0.71073
_diffrn_reflns_av_R_equivalents 0.0639
_diffrn_reflns_av_unetI/netI 0.0333
_diffrn_reflns_Laue_measured_fraction_full 0.998
_diffrn_reflns_Laue_measured_fraction_max 0.998
_diffrn_reflns_limit_h_max 16
_diffrn_reflns_limit_h_min -16
_diffrn_reflns_limit_k_max 18
_diffrn_reflns_limit_k_min -18
_diffrn_reflns_limit_l_max 36
_diffrn_reflns_limit_l_min -36
_diffrn_reflns_number 183215
_diffrn_reflns_point_group_measured_fraction_full 0.998
_diffrn_reflns_point_group_measured_fraction_max 0.998
_diffrn_reflns_theta_full 25.242
_diffrn_reflns_theta_max 27.566
_diffrn_reflns_theta_min 2.085
_diffrn_source 'sealed X-ray tube'
_exptl_absorpt_coefficient_mu 0.207
_exptl_absorpt_correction_T_max 0.7456
_exptl_absorpt_correction_T_min 0.6236
_exptl_absorpt_correction_type multi-scan
_exptl_absorpt_process_details
;
SADABS-2016/2 - Bruker AXS area detector
scaling and absorption correction
;
_exptl_crystal_colour colourless
_exptl_crystal_density_diffrn 1.168
_exptl_crystal_description block
_exptl_crystal_F_000 1772
_exptl_crystal_size_max 0.594
_exptl_crystal_size_mid 0.449
_exptl_crystal_size_min 0.215
_refine_diff_density_max 0.752
_refine_diff_density_min -0.863
_refine_diff_density_rms 0.061
_refine_ls_extinction_method none
_refine_ls_goodness_of_fit_ref 1.078
_refine_ls_hydrogen_treatment mixed
_refine_ls_matrix_type full
_refine_ls_number_parameters 1128
_refine_ls_number_reflns 21788
_refine_ls_number_restraints 1044
_refine_ls_restrained_S_all 1.067
_refine_ls_R_factor_all 0.0817
_refine_ls_R_factor_gt 0.0651
_refine_ls_shift/su_max 0.000
_refine_ls_shift/su_mean 0.000
_refine_ls_structure_factor_coef Fsqd
_refine_ls_weighting_details 'w=1/[\s^2^(Fo^2^)+(0.0528P)^2^+6.4273P] where P=(Fo^2^+2Fc^2^)/3'
_refine_ls_weighting_scheme calc
_refine_ls_wR_factor_gt 0.1452
_refine_ls_wR_factor_ref 0.1535
_reflns_Friedel_coverage 0.000
_reflns_number_gt 17857
_reflns_number_total 21788
_reflns_threshold_expression 'I > 2\s(I)'
_cod_data_source_file d5dt01182e3.cif
_cod_data_source_block mo_jvr220502P1
_cod_depositor_comments 'Adding full bibliography for 7719051--7719060.cif.'
_cod_database_code 7719060
_shelx_shelxl_version_number 2019/1
_shelx_space_group_comment
;
The symmetry employed for this shelxl refinement is uniquely defined
by the following loop, which should always be used as a source of
symmetry information in preference to the above space-group names.
They are only intended as comments.
;
_shelx_estimated_absorpt_t_min 0.887
_shelx_estimated_absorpt_t_max 0.957
_exptl_absorpt_special_details
;
The ratio of minimum to maximum
apparent transmission was 0.836
;

loop_
_space_group_symop_operation_xyz
'x, y, z'
'-x, -y, -z'

loop_
_atom_site_label
_atom_site_type_symbol
_atom_site_fract_x
_atom_site_fract_y
_atom_site_fract_z
_atom_site_U_iso_or_equiv
_atom_site_adp_type
_atom_site_occupancy
_atom_site_site_symmetry_order
_atom_site_calc_flag
_atom_site_refinement_flags_posn
_atom_site_refinement_flags_adp
_atom_site_refinement_flags_occupancy
_atom_site_disorder_assembly
_atom_site_disorder_group
P1 P -0.23743(5) 0.18493(4) 0.11151(2) 0.02405(13) Uani 1 1 d . . . . .
H1 H -0.062(2) 0.287(2) 0.1292(10) 0.023(7) Uiso 1 1 d . . . . .
Cl1 Cl -0.20148(7) 0.14792(5) 0.04374(2) 0.04290(17) Uani 1 1 d . . . . .
N1 N -0.12050(17) 0.28234(13) 0.13557(7) 0.0180(4) Uani 1 1 d . . . . .
C1 C -0.12490(16) 0.36635(15) 0.16819(7) 0.0152(4) Uani 1 1 d . . . . .
P2 P 0.58054(5) 0.66405(4) 0.38573(2) 0.02482(13) Uani 1 1 d . U . . .
H2 H 0.699(3) 0.791(2) 0.3638(11) 0.037(9) Uiso 1 1 d . . . . .
Cl2 Cl -0.21952(9) 0.06042(5) 0.13867(3) 0.0582(3) Uani 1 1 d . . . . .
N2 N 0.64236(16) 0.77588(13) 0.37099(7) 0.0169(3) Uani 1 1 d . . . . .
C2 C -0.12280(16) 0.45511(15) 0.15096(7) 0.0145(4) Uani 1 1 d . . . . .
C3 C -0.13649(16) 0.52965(15) 0.18366(7) 0.0158(4) Uani 1 1 d . . . . .
H3 H -0.137142 0.589292 0.172646 0.019 Uiso 1 1 calc R U . . .
Cl3 Cl 0.55439(7) 0.56125(5) 0.32108(3) 0.04488(18) Uani 1 1 d . . . . .
C4 C -0.14926(16) 0.52002(15) 0.23193(7) 0.0164(4) Uani 1 1 d . . . . .
Cl4 Cl 0.71695(7) 0.63855(6) 0.41922(3) 0.04951(19) Uani 1 1 d . U . . .
C5 C -0.14134(17) 0.43554(16) 0.24859(7) 0.0175(4) Uani 1 1 d . . . . .
H5 H -0.145242 0.429913 0.281874 0.021 Uiso 1 1 calc R U . . .
C6 C -0.12776(16) 0.35881(15) 0.21742(7) 0.0158(4) Uani 1 1 d . . . . .
C7 C -0.09656(16) 0.47172(15) 0.09894(7) 0.0141(4) Uani 1 1 d . . . . .
C8 C 0.00981(17) 0.44589(15) 0.09368(7) 0.0149(4) Uani 1 1 d . . . . .
C9 C 0.10083(18) 0.48656(16) 0.13216(7) 0.0183(4) Uani 1 1 d . . . . .
H9 H 0.094275 0.526848 0.160385 0.022 Uiso 1 1 calc R U . . .
C11 C 0.21404(18) 0.41035(17) 0.09001(8) 0.0209(4) Uani 1 1 d . . . . .
C10 C 0.20048(18) 0.46981(16) 0.13036(8) 0.0203(4) Uani 1 1 d . . . . .
H10 H 0.260683 0.499427 0.157142 0.024 Uiso 1 1 calc R U . . .
C12 C 0.12273(19) 0.36877(17) 0.05200(8) 0.0215(4) Uani 1 1 d . . . . .
H12 H 0.128749 0.327380 0.024056 0.026 Uiso 1 1 calc R U . . .
C13 C 0.02299(18) 0.38587(16) 0.05360(7) 0.0181(4) Uani 1 1 d . . . . .
H13 H -0.037261 0.356039 0.026849 0.022 Uiso 1 1 calc R U . . .
C14 C 0.3226(2) 0.3893(2) 0.08678(9) 0.0296(5) Uani 1 1 d . . . . .
C17 C 0.3672(2) 0.4194(3) 0.04006(11) 0.0443(7) Uani 1 1 d . . . . .
H17A H 0.310241 0.379463 0.011636 0.067 Uiso 1 1 calc R U . . .
H17B H 0.436884 0.406564 0.038142 0.067 Uiso 1 1 calc R U . . .
H17C H 0.383142 0.491340 0.040516 0.067 Uiso 1 1 calc R U . . .
C16 C 0.2950(3) 0.2765(2) 0.08576(13) 0.0456(7) Uani 1 1 d . . . . .
H16A H 0.238973 0.237719 0.056852 0.068 Uiso 1 1 calc R U . . .
H16B H 0.264182 0.257166 0.115221 0.068 Uiso 1 1 calc R U . . .
H16C H 0.364024 0.262413 0.084561 0.068 Uiso 1 1 calc R U . . .
C15 C 0.4153(2) 0.4481(3) 0.13038(12) 0.0473(8) Uani 1 1 d . . . . .
H15A H 0.482923 0.432826 0.126841 0.071 Uiso 1 1 calc R U . . .
H15B H 0.388501 0.428464 0.160528 0.071 Uiso 1 1 calc R U . . .
H15C H 0.433761 0.520649 0.131727 0.071 Uiso 1 1 calc R U . . .
C18 C -0.06909(17) 0.58326(15) 0.09254(7) 0.0157(4) Uani 1 1 d . . . . .
C19 C 0.03769(18) 0.64814(16) 0.08791(8) 0.0201(4) Uani 1 1 d . . . . .
H19 H 0.097324 0.623619 0.088188 0.024 Uiso 1 1 calc R U . . .
C20 C 0.06042(19) 0.74815(16) 0.08285(8) 0.0223(4) Uani 1 1 d . . . . .
H20 H 0.134680 0.789488 0.079168 0.027 Uiso 1 1 calc R U . . .
C21 C -0.02224(19) 0.78909(16) 0.08305(7) 0.0207(4) Uani 1 1 d . . . . .
C22 C -0.1312(2) 0.72308(17) 0.08610(8) 0.0223(4) Uani 1 1 d . . . . .
H22 H -0.190792 0.747730 0.085619 0.027 Uiso 1 1 calc R U . . .
C23 C -0.15472(18) 0.62249(16) 0.08980(8) 0.0197(4) Uani 1 1 d . . . . .
H23 H -0.230342 0.579373 0.090485 0.024 Uiso 1 1 calc R U . . .
C24 C 0.0036(2) 0.90096(17) 0.08126(9) 0.0277(5) Uani 1 1 d . . . . .
C28 C -0.19982(17) 0.40734(15) 0.05968(7) 0.0160(4) Uani 1 1 d . . . . .
C29 C -0.19323(18) 0.41001(16) 0.01043(8) 0.0204(4) Uani 1 1 d . . . . .
H29 H -0.126349 0.454663 0.001486 0.024 Uiso 1 1 calc R U . . .
C31 C -0.38311(19) 0.28354(17) -0.01455(9) 0.0248(5) Uani 1 1 d . . . . .
C30 C -0.28241(19) 0.34875(18) -0.02576(8) 0.0249(5) Uani 1 1 d . . . . .
H30 H -0.274608 0.351347 -0.059001 0.030 Uiso 1 1 calc R U . . .
C32 C -0.39330(19) 0.28854(17) 0.03455(9) 0.0250(5) Uani 1 1 d . . . . .
H32 H -0.463038 0.249413 0.043518 0.030 Uiso 1 1 calc R U . . .
C33 C -0.30338(18) 0.34978(16) 0.07098(8) 0.0197(4) Uani 1 1 d . . . . .
H33 H -0.313428 0.352012 0.104191 0.024 Uiso 1 1 calc R U . . .
C34 C -0.4781(2) 0.2079(2) -0.05406(10) 0.0350(6) Uani 1 1 d . . . . .
C38 C -0.1660(2) 0.60210(18) 0.26563(8) 0.0261(5) Uani 1 1 d . . . . .
H38A H -0.208662 0.633757 0.246857 0.039 Uiso 1 1 calc R U . . .
H38B H -0.092127 0.653122 0.281054 0.039 Uiso 1 1 calc R U . . .
H38C H -0.208089 0.572699 0.290867 0.039 Uiso 1 1 calc R U . . .
C39 C -0.10427(18) 0.27235(16) 0.23716(8) 0.0186(4) Uani 1 1 d . . . . .
H39 H -0.148958 0.209308 0.213107 0.022 Uiso 1 1 calc R U . . .
C40 C 0.01992(19) 0.28807(18) 0.23826(8) 0.0226(4) Uani 1 1 d . . . . .
C41 C 0.0496(2) 0.2050(2) 0.22598(10) 0.0348(6) Uani 1 1 d . . . . .
H41 H -0.007782 0.139333 0.217121 0.042 Uiso 1 1 calc R U . . .
C42 C 0.1618(3) 0.2175(3) 0.22660(12) 0.0471(7) Uani 1 1 d . . . . .
H42 H 0.180827 0.160331 0.217926 0.057 Uiso 1 1 calc R U . . .
C43 C 0.2459(2) 0.3116(3) 0.23961(11) 0.0459(7) Uani 1 1 d . . . . .
H43 H 0.322839 0.319551 0.240055 0.055 Uiso 1 1 calc R U . . .
C44 C 0.2183(2) 0.3946(2) 0.25203(11) 0.0415(7) Uani 1 1 d . . . . .
H44 H 0.276477 0.459778 0.261305 0.050 Uiso 1 1 calc R U . . .
C45 C 0.1061(2) 0.3833(2) 0.25106(9) 0.0297(5) Uani 1 1 d . . . . .
H45 H 0.087830 0.441060 0.259200 0.036 Uiso 1 1 calc R U . . .
C46 C -0.14485(19) 0.25553(16) 0.28579(8) 0.0210(4) Uani 1 1 d . . . . .
C47 C -0.0758(2) 0.29864(19) 0.33028(9) 0.0295(5) Uani 1 1 d . . . . .
H47 H 0.001808 0.338571 0.331389 0.035 Uiso 1 1 calc R U . . .
C48 C -0.1188(3) 0.2842(2) 0.37358(9) 0.0372(6) Uani 1 1 d . . . . .
H48 H -0.070339 0.314705 0.403977 0.045 Uiso 1 1 calc R U . . .
C49 C -0.2304(3) 0.2264(2) 0.37273(10) 0.0380(6) Uani 1 1 d . . . . .
H49 H -0.259854 0.217486 0.402322 0.046 Uiso 1 1 calc R U . . .
C50 C -0.2996(2) 0.1813(2) 0.32832(11) 0.0421(7) Uani 1 1 d . . . . .
H50 H -0.376851 0.140255 0.327348 0.051 Uiso 1 1 calc R U . . .
C51 C -0.2572(2) 0.1957(2) 0.28535(10) 0.0324(6) Uani 1 1 d . . . . .
H51 H -0.305609 0.164086 0.255047 0.039 Uiso 1 1 calc R U . . .
C52 C 0.5060(3) 0.2406(3) 0.22620(14) 0.0541(8) Uani 1 1 d D . . . .
C53 C 0.5265(3) 0.2207(3) 0.17978(14) 0.0589(9) Uani 1 1 d . . . . .
H53 H 0.572859 0.273402 0.165149 0.071 Uiso 1 1 calc R U . . .
C54 C 0.4774(4) 0.1204(3) 0.15401(16) 0.0726(11) Uani 1 1 d . . . . .
H54 H 0.492889 0.105843 0.122082 0.087 Uiso 1 1 calc R U . . .
C55 C 0.4090(4) 0.0448(3) 0.17368(17) 0.0710(11) Uani 1 1 d . . . . .
H55 H 0.376188 -0.022402 0.156078 0.085 Uiso 1 1 calc R U . . .
C56 C 0.3883(4) 0.0685(3) 0.22050(16) 0.0670(10) Uani 1 1 d . . . . .
H56 H 0.338925 0.016649 0.234624 0.080 Uiso 1 1 calc R U . . .
C57 C 0.4367(3) 0.1640(3) 0.24671(14) 0.0525(8) Uani 1 1 d . . . . .
H57 H 0.422686 0.177754 0.278987 0.063 Uiso 1 1 calc R U . . .
C101 C 0.59294(17) 0.85118(15) 0.37554(7) 0.0150(4) Uani 1 1 d . . . . .
C102 C 0.63691(16) 0.93443(15) 0.41441(7) 0.0138(4) Uani 1 1 d . . . . .
C103 C 0.58465(17) 1.00418(15) 0.41674(7) 0.0164(4) Uani 1 1 d . . . . .
H103 H 0.613104 1.060571 0.442602 0.020 Uiso 1 1 calc R U . . .
C104 C 0.49243(17) 0.99477(16) 0.38275(8) 0.0187(4) Uani 1 1 d . . . . .
C105 C 0.45439(17) 0.91455(16) 0.34395(8) 0.0192(4) Uani 1 1 d . . . . .
H105 H 0.392808 0.908258 0.320018 0.023 Uiso 1 1 calc R U . . .
C106 C 0.50393(17) 0.84325(16) 0.33917(7) 0.0172(4) Uani 1 1 d . . . . .
C107 C 0.74662(16) 0.95322(15) 0.45037(7) 0.0145(4) Uani 1 1 d . . . . .
C108 C 0.83634(16) 0.95020(14) 0.41780(7) 0.0141(4) Uani 1 1 d . . . . .
C109 C 0.84764(17) 1.00483(15) 0.37932(7) 0.0166(4) Uani 1 1 d . . . . .
H109 H 0.802016 1.043446 0.374758 0.020 Uiso 1 1 calc R U . . .
C110 C 0.92352(18) 1.00402(16) 0.34780(7) 0.0181(4) Uani 1 1 d . . . . .
H110 H 0.928893 1.042231 0.322180 0.022 Uiso 1 1 calc R U . . .
C111 C 0.99260(17) 0.94825(16) 0.35273(8) 0.0180(4) Uani 1 1 d . . . . .
C112 C 0.98129(17) 0.89398(16) 0.39087(8) 0.0190(4) Uani 1 1 d . . . . .
H112 H 1.026628 0.855063 0.395267 0.023 Uiso 1 1 calc R U . . .
C113 C 0.90517(17) 0.89497(15) 0.42296(8) 0.0175(4) Uani 1 1 d . . . . .
H113 H 0.900317 0.857271 0.448759 0.021 Uiso 1 1 calc R U . . .
C114 C 1.07478(18) 0.94834(17) 0.31692(8) 0.0210(4) Uani 1 1 d . . . . .
C115 C 1.1599(2) 1.05671(19) 0.32091(9) 0.0292(5) Uani 1 1 d . . . . .
H11A H 1.213386 1.057753 0.298213 0.044 Uiso 1 1 calc R U . . .
H11B H 1.201356 1.081255 0.354329 0.044 Uiso 1 1 calc R U . . .
H11C H 1.119531 1.100378 0.312724 0.044 Uiso 1 1 calc R U . . .
C116 C 1.0103(2) 0.9112(2) 0.26457(9) 0.0322(6) Uani 1 1 d . . . . .
H11D H 1.063496 0.909947 0.242029 0.048 Uiso 1 1 calc R U . . .
H11E H 0.972891 0.956994 0.256206 0.048 Uiso 1 1 calc R U . . .
H11F H 0.953408 0.843052 0.262004 0.048 Uiso 1 1 calc R U . . .
C117 C 1.1397(2) 0.8806(2) 0.32758(9) 0.0287(5) Uani 1 1 d . . . . .
H11G H 1.086291 0.810656 0.324211 0.043 Uiso 1 1 calc R U . . .
H11H H 1.181786 0.903368 0.360926 0.043 Uiso 1 1 calc R U . . .
H11I H 1.192723 0.884177 0.304438 0.043 Uiso 1 1 calc R U . . .
C118 C 0.72604(17) 0.87634(15) 0.48539(7) 0.0159(4) Uani 1 1 d . . . . .
C119 C 0.61975(18) 0.80534(16) 0.48710(7) 0.0185(4) Uani 1 1 d . . . . .
H119 H 0.555872 0.803059 0.465724 0.022 Uiso 1 1 calc R U . . .
C120 C 0.60523(19) 0.73759(17) 0.51954(8) 0.0218(4) Uani 1 1 d . . . . .
H120 H 0.531500 0.689929 0.519703 0.026 Uiso 1 1 calc R U . . .
C121 C 0.69564(19) 0.73768(16) 0.55173(7) 0.0205(4) Uani 1 1 d . . . . .
C122 C 0.80094(19) 0.81241(17) 0.55172(7) 0.0212(4) Uani 1 1 d . . . . .
H122 H 0.864191 0.816691 0.574136 0.025 Uiso 1 1 calc R U . . .
C123 C 0.81552(18) 0.88067(16) 0.51976(7) 0.0190(4) Uani 1 1 d . . . . .
H123 H 0.888172 0.931602 0.521307 0.023 Uiso 1 1 calc R U . . .
C124 C 0.6776(2) 0.65956(17) 0.58592(8) 0.0271(5) Uani 1 1 d . . . . .
C125 C 0.6181(3) 0.55311(19) 0.55579(11) 0.0432(7) Uani 1 1 d . . . . .
H12A H 0.542998 0.545607 0.539885 0.065 Uiso 1 1 calc R U . . .
H12B H 0.610184 0.503052 0.577305 0.065 Uiso 1 1 calc R U . . .
H12C H 0.663013 0.542603 0.530926 0.065 Uiso 1 1 calc R U . . .
C126 C 0.7896(2) 0.6650(2) 0.61390(10) 0.0357(6) Uani 1 1 d . . . . .
H12D H 0.837687 0.653698 0.590664 0.054 Uiso 1 1 calc R U . . .
H12E H 0.774448 0.613047 0.634590 0.054 Uiso 1 1 calc R U . . .
H12F H 0.828276 0.731848 0.634334 0.054 Uiso 1 1 calc R U . . .
C127 C 0.6054(3) 0.6788(2) 0.62315(10) 0.0390(6) Uani 1 1 d . . . . .
H12G H 0.531965 0.672816 0.606052 0.058 Uiso 1 1 calc R U . . .
H12H H 0.644108 0.746958 0.642294 0.058 Uiso 1 1 calc R U . . .
H12I H 0.593929 0.629059 0.644980 0.058 Uiso 1 1 calc R U . . .
C128 C 0.78710(17) 1.05841(15) 0.48352(7) 0.0165(4) Uani 1 1 d . . . . .
C129 C 0.7243(2) 1.07463(17) 0.51925(8) 0.0236(5) Uani 1 1 d . . . . .
H129 H 0.660803 1.019575 0.524382 0.028 Uiso 1 1 calc R U . . .
C130 C 0.7520(2) 1.16881(19) 0.54738(8) 0.0306(5) Uani 1 1 d . . . . .
H130 H 0.706425 1.177157 0.570924 0.037 Uiso 1 1 calc R U . . .
C131 C 0.8453(2) 1.25158(18) 0.54193(8) 0.0319(6) Uani 1 1 d . . . . .
C132 C 0.9113(2) 1.23389(17) 0.50843(9) 0.0302(5) Uani 1 1 d . . . . .
H132 H 0.978032 1.287809 0.505116 0.036 Uiso 1 1 calc R U . . .
C133 C 0.88312(19) 1.13975(16) 0.47953(8) 0.0223(4) Uani 1 1 d . . . . .
H133 H 0.930178 1.130996 0.456753 0.027 Uiso 1 1 calc R U . . .
C134 C 0.8747(3) 1.3577(2) 0.57109(11) 0.0520(8) Uani 1 1 d . . . . .
C138 C 0.4402(2) 1.07328(18) 0.38702(9) 0.0259(5) Uani 1 1 d . . . . .
H13A H 0.416023 1.083546 0.354348 0.039 Uiso 1 1 calc R U . . .
H13B H 0.496023 1.137030 0.405728 0.039 Uiso 1 1 calc R U . . .
H13C H 0.374549 1.050361 0.403763 0.039 Uiso 1 1 calc R U . . .
C139 C 0.47050(17) 0.76290(17) 0.29314(8) 0.0198(4) Uani 1 1 d . . . . .
H139 H 0.462967 0.697527 0.304016 0.024 Uiso 1 1 calc R U . . .
C140 C 0.35627(18) 0.74761(17) 0.26418(8) 0.0215(4) Uani 1 1 d . . . . .
C141 C 0.3457(2) 0.8011(2) 0.22721(9) 0.0296(5) Uani 1 1 d . . . . .
H141 H 0.411683 0.847552 0.218471 0.036 Uiso 1 1 calc R U . . .
C142 C 0.2400(2) 0.7877(2) 0.20284(9) 0.0326(5) Uani 1 1 d . . . . .
H142 H 0.234063 0.825355 0.177819 0.039 Uiso 1 1 calc R U . . .
C143 C 0.1435(2) 0.71996(19) 0.21479(9) 0.0301(5) Uani 1 1 d . . . . .
H143 H 0.071137 0.711128 0.198225 0.036 Uiso 1 1 calc R U . . .
C144 C 0.1526(2) 0.66515(19) 0.25090(9) 0.0295(5) Uani 1 1 d . . . . .
H144 H 0.086341 0.618260 0.259215 0.035 Uiso 1 1 calc R U . . .
C145 C 0.25826(19) 0.67818(17) 0.27518(9) 0.0252(5) Uani 1 1 d . . . . .
H145 H 0.263710 0.639155 0.299637 0.030 Uiso 1 1 calc R U . . .
C146 C 0.56205(19) 0.78510(19) 0.26098(8) 0.0246(5) Uani 1 1 d . . . . .
C147 C 0.5662(2) 0.7054(2) 0.22827(9) 0.0345(6) Uani 1 1 d . . . . .
H147 H 0.514325 0.638521 0.227493 0.041 Uiso 1 1 calc R U . . .
C148 C 0.6452(3) 0.7228(3) 0.19698(10) 0.0492(8) Uani 1 1 d . . . . .
H148 H 0.647466 0.668091 0.174895 0.059 Uiso 1 1 calc R U . . .
C149 C 0.7203(2) 0.8191(3) 0.19786(10) 0.0547(9) Uani 1 1 d . . . . .
H149 H 0.774602 0.830805 0.176447 0.066 Uiso 1 1 calc R U . . .
C150 C 0.7173(2) 0.8989(3) 0.22962(10) 0.0489(8) Uani 1 1 d . . . . .
H150 H 0.769246 0.965490 0.229912 0.059 Uiso 1 1 calc R U . . .
C151 C 0.6383(2) 0.8821(2) 0.26131(9) 0.0330(6) Uani 1 1 d . . . . .
H151 H 0.636571 0.937297 0.283226 0.040 Uiso 1 1 calc R U . . .
C35 C -0.4969(4) 0.1005(3) -0.04510(18) 0.0637(15) Uani 0.766(5) 1 d . . P A 1
H35A H -0.425469 0.089943 -0.044135 0.096 Uiso 0.766(5) 1 calc R U P A 1
H35B H -0.524155 0.091582 -0.013909 0.096 Uiso 0.766(5) 1 calc R U P A 1
H35C H -0.553271 0.051452 -0.071538 0.096 Uiso 0.766(5) 1 calc R U P A 1
C36 C -0.4446(3) 0.2109(3) -0.10664(13) 0.0461(11) Uani 0.766(5) 1 d . . P A 1
H36A H -0.375085 0.197391 -0.107143 0.069 Uiso 0.766(5) 1 calc R U P A 1
H36B H -0.505818 0.159440 -0.130475 0.069 Uiso 0.766(5) 1 calc R U P A 1
H36C H -0.432230 0.277783 -0.114968 0.069 Uiso 0.766(5) 1 calc R U P A 1
C37 C -0.5837(3) 0.2289(4) -0.05593(16) 0.0525(13) Uani 0.766(5) 1 d . . P A 1
H37A H -0.567843 0.298055 -0.061694 0.079 Uiso 0.766(5) 1 calc R U P A 1
H37B H -0.640946 0.181191 -0.082483 0.079 Uiso 0.766(5) 1 calc R U P A 1
H37C H -0.611830 0.221322 -0.024854 0.079 Uiso 0.766(5) 1 calc R U P A 1
C135 C 0.8626(13) 1.4279(10) 0.5318(5) 0.059(2) Uani 0.569(11) 1 d . . P B 1
H35N H 0.906731 1.421053 0.506029 0.089 Uiso 0.569(11) 1 calc R U P B 1
H35P H 0.782844 1.406723 0.517524 0.089 Uiso 0.569(11) 1 calc R U P B 1
H35R H 0.890957 1.498579 0.548141 0.089 Uiso 0.569(11) 1 calc R U P B 1
C136 C 1.0088(8) 1.4035(6) 0.5925(4) 0.080(3) Uani 0.569(11) 1 d . . P B 1
H36D H 1.051365 1.398278 0.565837 0.120 Uiso 0.569(11) 1 calc R U P B 1
H36E H 1.031906 1.474548 0.607394 0.120 Uiso 0.569(11) 1 calc R U P B 1
H36F H 1.024205 1.365223 0.617087 0.120 Uiso 0.569(11) 1 calc R U P B 1
C137 C 0.8130(10) 1.3648(5) 0.6089(3) 0.069(3) Uani 0.569(11) 1 d . . P B 1
H37N H 0.838490 1.435443 0.624981 0.103 Uiso 0.569(11) 1 calc R U P B 1
H37P H 0.732291 1.340232 0.595482 0.103 Uiso 0.569(11) 1 calc R U P B 1
H37R H 0.825015 1.323700 0.632751 0.103 Uiso 0.569(11) 1 calc R U P B 1
C25 C 0.0201(5) 0.9562(3) 0.13448(18) 0.0392(6) Uani 0.666(7) 1 d . . P C 1
H25A H 0.039115 1.028503 0.134668 0.059 Uiso 0.666(7) 1 calc R U P C 1
H25B H 0.081555 0.946363 0.154454 0.059 Uiso 0.666(7) 1 calc R U P C 1
H25C H -0.050044 0.928482 0.147882 0.059 Uiso 0.666(7) 1 calc R U P C 1
C26 C 0.1273(5) 0.9578(4) 0.0739(2) 0.0392(6) Uani 0.666(7) 1 d . . P C 1
H26A H 0.140876 0.926010 0.043449 0.059 Uiso 0.666(7) 1 calc R U P C 1
H26B H 0.179591 0.954872 0.101365 0.059 Uiso 0.666(7) 1 calc R U P C 1
H26C H 0.139457 1.028518 0.072420 0.059 Uiso 0.666(7) 1 calc R U P C 1
C27 C -0.0849(5) 0.9187(4) 0.0495(2) 0.0392(6) Uani 0.666(7) 1 d . . P C 1
H27A H -0.099391 0.877874 0.017013 0.059 Uiso 0.666(7) 1 calc R U P C 1
H27B H -0.059256 0.990377 0.046811 0.059 Uiso 0.666(7) 1 calc R U P C 1
H27C H -0.154707 0.899582 0.063697 0.059 Uiso 0.666(7) 1 calc R U P C 1
C58 C 0.5596(3) 0.3436(3) 0.2549(2) 0.0866(15) Uani 1 1 d D . . . .
H58A H 0.580464 0.392575 0.232776 0.130 Uiso 1 1 calc R U . . .
H58B H 0.627622 0.349089 0.276518 0.130 Uiso 1 1 calc R U . . .
H58C H 0.506319 0.357708 0.274537 0.130 Uiso 1 1 calc R U . . .
C35A C -0.5808(10) 0.1391(10) -0.0254(5) 0.043(3) Uani 0.234(5) 1 d . U P A 2
H35D H -0.612254 0.183478 -0.007848 0.065 Uiso 0.234(5) 1 calc R U P A 2
H35E H -0.640802 0.087181 -0.049517 0.065 Uiso 0.234(5) 1 calc R U P A 2
H35F H -0.548941 0.106802 -0.002193 0.065 Uiso 0.234(5) 1 calc R U P A 2
C36A C -0.4378(11) 0.1414(10) -0.0779(5) 0.048(3) Uani 0.234(5) 1 d . U P A 2
H36G H -0.404594 0.111389 -0.053884 0.071 Uiso 0.234(5) 1 calc R U P A 2
H36H H -0.500122 0.087900 -0.100302 0.071 Uiso 0.234(5) 1 calc R U P A 2
H36I H -0.379842 0.177549 -0.096303 0.071 Uiso 0.234(5) 1 calc R U P A 2
C37A C -0.5339(13) 0.2673(11) -0.0786(6) 0.050(3) Uani 0.234(5) 1 d . U P A 2
H37D H -0.555118 0.309099 -0.054117 0.075 Uiso 0.234(5) 1 calc R U P A 2
H37E H -0.481645 0.310937 -0.097041 0.075 Uiso 0.234(5) 1 calc R U P A 2
H37F H -0.601925 0.221288 -0.101040 0.075 Uiso 0.234(5) 1 calc R U P A 2
C35B C 0.8986(18) 1.4342(14) 0.5433(6) 0.059(2) Uani 0.431(11) 1 d . . P B 2
H35G H 0.844385 1.411304 0.512769 0.089 Uiso 0.431(11) 1 calc R U P B 2
H35H H 0.892631 1.494189 0.561582 0.089 Uiso 0.431(11) 1 calc R U P B 2
H35I H 0.975462 1.450924 0.535811 0.089 Uiso 0.431(11) 1 calc R U P B 2
C37B C 0.7492(11) 1.3595(7) 0.5890(4) 0.066(3) Uani 0.431(11) 1 d . . P B 2
H37G H 0.721817 1.307957 0.609429 0.099 Uiso 0.431(11) 1 calc R U P B 2
H37H H 0.763021 1.426174 0.607664 0.099 Uiso 0.431(11) 1 calc R U P B 2
H37I H 0.692173 1.345200 0.560041 0.099 Uiso 0.431(11) 1 calc R U P B 2
C36B C 0.9413(11) 1.3681(7) 0.6196(3) 0.069(3) Uani 0.431(11) 1 d . . P B 2
H36J H 0.909992 1.305580 0.632639 0.103 Uiso 0.431(11) 1 calc R U P B 2
H36K H 1.020287 1.381226 0.616135 0.103 Uiso 0.431(11) 1 calc R U P B 2
H36L H 0.937456 1.424491 0.641906 0.103 Uiso 0.431(11) 1 calc R U P B 2
C27A C -0.0713(10) 0.9030(7) 0.0325(4) 0.0392(6) Uani 0.334(7) 1 d . . P C 2
H27D H -0.050516 0.870000 0.004330 0.059 Uiso 0.334(7) 1 calc R U P C 2
H27E H -0.057865 0.973209 0.029282 0.059 Uiso 0.334(7) 1 calc R U P C 2
H27F H -0.151488 0.867116 0.033911 0.059 Uiso 0.334(7) 1 calc R U P C 2
C26A C 0.1039(10) 0.9471(7) 0.0560(4) 0.0392(6) Uani 0.334(7) 1 d . . P C 2
H26D H 0.084266 0.917701 0.021214 0.059 Uiso 0.334(7) 1 calc R U P C 2
H26E H 0.168468 0.933224 0.070593 0.059 Uiso 0.334(7) 1 calc R U P C 2
H26F H 0.123802 1.020303 0.059878 0.059 Uiso 0.334(7) 1 calc R U P C 2
C25A C -0.0329(11) 0.9481(7) 0.1248(4) 0.0392(6) Uani 0.334(7) 1 d . . P C 2
H25D H -0.006047 1.021446 0.126327 0.059 Uiso 0.334(7) 1 calc R U P C 2
H25E H -0.000654 0.933093 0.154808 0.059 Uiso 0.334(7) 1 calc R U P C 2
H25F H -0.115673 0.920217 0.121251 0.059 Uiso 0.334(7) 1 calc R U P C 2

loop_
_atom_site_aniso_label
_atom_site_aniso_U_11
_atom_site_aniso_U_22
_atom_site_aniso_U_33
_atom_site_aniso_U_23
_atom_site_aniso_U_13
_atom_site_aniso_U_12
P1 0.0284(3) 0.0170(3) 0.0235(3) 0.0015(2) 0.0015(2) 0.0061(2)
Cl1 0.0596(4) 0.0332(3) 0.0279(3) -0.0077(3) 0.0066(3) 0.0124(3)
N1 0.0205(9) 0.0162(8) 0.0186(9) 0.0028(7) 0.0058(7) 0.0080(7)
C1 0.0130(9) 0.0155(9) 0.0162(9) 0.0017(7) 0.0014(7) 0.0048(7)
P2 0.0309(3) 0.0166(3) 0.0279(3) 0.0073(2) 0.0096(2) 0.0075(2)
Cl2 0.0970(7) 0.0170(3) 0.0451(4) 0.0029(3) -0.0220(4) 0.0133(3)
N2 0.0166(9) 0.0151(8) 0.0188(9) 0.0029(7) 0.0045(7) 0.0051(7)
C2 0.0112(9) 0.0179(9) 0.0132(9) 0.0023(7) -0.0002(7) 0.0046(7)
C3 0.0137(9) 0.0154(9) 0.0177(9) 0.0037(7) 0.0010(7) 0.0050(7)
Cl3 0.0707(5) 0.0190(3) 0.0403(4) -0.0011(3) 0.0099(3) 0.0132(3)
C4 0.0124(9) 0.0192(10) 0.0168(9) 0.0002(8) 0.0028(7) 0.0057(8)
Cl4 0.0569(4) 0.0378(4) 0.0615(5) 0.0120(3) -0.0027(3) 0.0291(3)
C5 0.0158(9) 0.0237(10) 0.0136(9) 0.0049(8) 0.0030(7) 0.0076(8)
C6 0.0132(9) 0.0160(9) 0.0184(9) 0.0059(7) 0.0022(7) 0.0049(7)
C7 0.0149(9) 0.0156(9) 0.0118(9) 0.0020(7) 0.0015(7) 0.0061(7)
C8 0.0162(9) 0.0149(9) 0.0141(9) 0.0045(7) 0.0029(7) 0.0059(7)
C9 0.0199(10) 0.0207(10) 0.0150(9) 0.0004(8) 0.0023(8) 0.0094(8)
C11 0.0198(10) 0.0231(10) 0.0233(11) 0.0046(8) 0.0051(8) 0.0117(8)
C10 0.0176(10) 0.0240(11) 0.0179(10) 0.0005(8) -0.0013(8) 0.0084(8)
C12 0.0249(11) 0.0232(11) 0.0181(10) -0.0007(8) 0.0061(8) 0.0117(9)
C13 0.0199(10) 0.0192(10) 0.0140(9) 0.0024(8) 0.0016(8) 0.0065(8)
C14 0.0235(11) 0.0370(13) 0.0326(13) -0.0002(10) 0.0039(10) 0.0188(10)
C17 0.0337(15) 0.067(2) 0.0439(16) 0.0113(14) 0.0180(12) 0.0294(14)
C16 0.0432(16) 0.0446(16) 0.063(2) 0.0077(14) 0.0101(14) 0.0326(14)
C15 0.0273(14) 0.068(2) 0.0481(17) -0.0074(15) -0.0026(12) 0.0285(14)
C18 0.0194(10) 0.0167(9) 0.0110(9) 0.0034(7) 0.0021(7) 0.0064(8)
C19 0.0194(10) 0.0191(10) 0.0214(10) 0.0043(8) 0.0018(8) 0.0069(8)
C20 0.0212(10) 0.0188(10) 0.0236(11) 0.0057(8) 0.0032(9) 0.0029(8)
C21 0.0305(11) 0.0186(10) 0.0133(9) 0.0041(8) 0.0029(8) 0.0094(9)
C22 0.0276(11) 0.0256(11) 0.0204(10) 0.0079(9) 0.0073(9) 0.0155(9)
C23 0.0189(10) 0.0226(10) 0.0196(10) 0.0087(8) 0.0033(8) 0.0086(8)
C24 0.0454(14) 0.0186(10) 0.0229(11) 0.0075(9) 0.0097(10) 0.0142(10)
C28 0.0157(9) 0.0158(9) 0.0165(9) 0.0030(7) 0.0000(7) 0.0066(8)
C29 0.0201(10) 0.0234(11) 0.0182(10) 0.0062(8) 0.0019(8) 0.0084(8)
C31 0.0191(10) 0.0260(11) 0.0273(11) -0.0023(9) -0.0051(9) 0.0110(9)
C30 0.0249(11) 0.0324(12) 0.0174(10) 0.0027(9) -0.0018(9) 0.0129(9)
C32 0.0157(10) 0.0247(11) 0.0331(12) 0.0044(9) 0.0020(9) 0.0063(9)
C33 0.0177(10) 0.0223(10) 0.0209(10) 0.0052(8) 0.0037(8) 0.0090(8)
C34 0.0249(12) 0.0375(14) 0.0331(13) -0.0074(11) -0.0093(10) 0.0090(10)
C38 0.0348(13) 0.0262(11) 0.0223(11) 0.0027(9) 0.0100(10) 0.0163(10)
C39 0.0211(10) 0.0175(10) 0.0192(10) 0.0061(8) 0.0038(8) 0.0087(8)
C40 0.0257(11) 0.0310(12) 0.0188(10) 0.0127(9) 0.0064(9) 0.0162(9)
C41 0.0406(14) 0.0386(14) 0.0361(14) 0.0105(11) 0.0075(11) 0.0260(12)
C42 0.0501(17) 0.0643(19) 0.0505(18) 0.0184(15) 0.0156(14) 0.0445(16)
C43 0.0319(14) 0.079(2) 0.0466(17) 0.0305(15) 0.0138(12) 0.0360(15)
C44 0.0250(13) 0.0558(17) 0.0476(17) 0.0240(14) 0.0062(12) 0.0149(12)
C45 0.0239(11) 0.0348(13) 0.0347(13) 0.0142(10) 0.0052(10) 0.0134(10)
C46 0.0253(11) 0.0208(10) 0.0219(10) 0.0105(8) 0.0066(8) 0.0115(9)
C47 0.0317(13) 0.0302(12) 0.0240(11) 0.0110(10) 0.0053(10) 0.0061(10)
C48 0.0531(16) 0.0369(14) 0.0220(12) 0.0122(10) 0.0086(11) 0.0144(12)
C49 0.0499(16) 0.0434(15) 0.0352(14) 0.0252(12) 0.0227(12) 0.0245(13)
C50 0.0324(14) 0.0532(17) 0.0453(16) 0.0259(13) 0.0183(12) 0.0125(13)
C51 0.0251(12) 0.0386(14) 0.0333(13) 0.0165(11) 0.0049(10) 0.0084(10)
C52 0.0364(16) 0.0510(18) 0.081(2) 0.0069(16) 0.0127(15) 0.0246(14)
C53 0.053(2) 0.064(2) 0.067(2) 0.0220(17) 0.0332(17) 0.0209(17)
C54 0.077(3) 0.077(3) 0.070(2) 0.018(2) 0.030(2) 0.029(2)
C55 0.071(3) 0.051(2) 0.085(3) -0.0011(19) 0.027(2) 0.0163(18)
C56 0.077(3) 0.057(2) 0.077(2) 0.0122(18) 0.038(2) 0.0295(19)
C57 0.0462(17) 0.0577(19) 0.067(2) 0.0252(16) 0.0259(16) 0.0261(15)
C101 0.0158(9) 0.0159(9) 0.0137(9) 0.0053(7) 0.0050(7) 0.0050(7)
C102 0.0137(9) 0.0163(9) 0.0124(9) 0.0072(7) 0.0047(7) 0.0044(7)
C103 0.0173(9) 0.0167(9) 0.0146(9) 0.0038(7) 0.0041(8) 0.0048(8)
C104 0.0172(10) 0.0232(10) 0.0197(10) 0.0087(8) 0.0074(8) 0.0096(8)
C105 0.0135(9) 0.0261(11) 0.0178(10) 0.0056(8) 0.0004(8) 0.0071(8)
C106 0.0141(9) 0.0201(10) 0.0146(9) 0.0040(8) 0.0029(7) 0.0025(8)
C107 0.0151(9) 0.0146(9) 0.0137(9) 0.0026(7) 0.0019(7) 0.0057(7)
C108 0.0140(9) 0.0130(9) 0.0137(9) 0.0013(7) 0.0011(7) 0.0039(7)
C109 0.0153(9) 0.0169(9) 0.0186(10) 0.0038(8) 0.0019(8) 0.0071(8)
C110 0.0206(10) 0.0202(10) 0.0151(9) 0.0056(8) 0.0040(8) 0.0084(8)
C111 0.0140(9) 0.0189(10) 0.0181(10) -0.0019(8) 0.0006(8) 0.0049(8)
C112 0.0166(10) 0.0202(10) 0.0216(10) 0.0019(8) 0.0010(8) 0.0099(8)
C113 0.0174(10) 0.0160(9) 0.0182(10) 0.0046(8) 0.0002(8) 0.0054(8)
C114 0.0172(10) 0.0269(11) 0.0184(10) -0.0006(8) 0.0037(8) 0.0089(9)
C115 0.0234(11) 0.0325(13) 0.0311(13) 0.0044(10) 0.0107(10) 0.0083(10)
C116 0.0291(12) 0.0478(15) 0.0191(11) -0.0040(10) 0.0015(9) 0.0175(11)
C117 0.0255(12) 0.0375(13) 0.0277(12) 0.0006(10) 0.0052(10) 0.0185(10)
C118 0.0205(10) 0.0162(9) 0.0116(9) 0.0019(7) 0.0032(7) 0.0076(8)
C119 0.0195(10) 0.0221(10) 0.0143(9) 0.0040(8) 0.0029(8) 0.0081(8)
C120 0.0221(10) 0.0232(11) 0.0188(10) 0.0056(8) 0.0058(8) 0.0054(9)
C121 0.0301(11) 0.0195(10) 0.0135(9) 0.0037(8) 0.0042(8) 0.0106(9)
C122 0.0265(11) 0.0239(11) 0.0131(9) 0.0028(8) -0.0015(8) 0.0109(9)
C123 0.0191(10) 0.0195(10) 0.0160(10) 0.0025(8) 0.0015(8) 0.0050(8)
C124 0.0395(13) 0.0214(11) 0.0197(11) 0.0089(9) 0.0023(9) 0.0096(10)
C125 0.0631(19) 0.0222(12) 0.0362(15) 0.0082(11) -0.0044(13) 0.0088(12)
C126 0.0504(16) 0.0316(13) 0.0276(13) 0.0130(10) -0.0010(11) 0.0179(12)
C127 0.0532(17) 0.0403(15) 0.0298(13) 0.0192(12) 0.0162(12) 0.0182(13)
C128 0.0198(10) 0.0163(9) 0.0134(9) 0.0025(7) -0.0017(7) 0.0080(8)
C129 0.0311(12) 0.0243(11) 0.0173(10) 0.0033(8) 0.0054(9) 0.0125(9)
C130 0.0518(15) 0.0310(12) 0.0174(11) 0.0033(9) 0.0078(10) 0.0253(11)
C131 0.0593(16) 0.0216(11) 0.0161(10) 0.0016(9) -0.0035(10) 0.0198(11)
C132 0.0411(14) 0.0180(11) 0.0237(11) 0.0019(9) -0.0036(10) 0.0049(10)
C133 0.0253(11) 0.0193(10) 0.0199(10) 0.0017(8) 0.0001(9) 0.0070(9)
C134 0.100(3) 0.0243(13) 0.0301(14) -0.0042(11) 0.0005(15) 0.0273(15)
C138 0.0237(11) 0.0309(12) 0.0288(12) 0.0062(10) 0.0033(9) 0.0172(10)
C139 0.0165(10) 0.0230(10) 0.0164(10) -0.0001(8) 0.0001(8) 0.0052(8)
C140 0.0178(10) 0.0250(11) 0.0164(10) -0.0030(8) 0.0006(8) 0.0046(8)
C141 0.0208(11) 0.0377(13) 0.0250(12) 0.0069(10) 0.0011(9) 0.0049(10)
C142 0.0277(12) 0.0424(14) 0.0238(12) 0.0020(10) -0.0036(10) 0.0122(11)
C143 0.0184(11) 0.0339(13) 0.0292(12) -0.0138(10) -0.0060(9) 0.0085(9)
C144 0.0180(11) 0.0287(12) 0.0329(13) -0.0087(10) 0.0046(9) 0.0026(9)
C145 0.0225(11) 0.0245(11) 0.0237(11) -0.0025(9) 0.0042(9) 0.0052(9)
C146 0.0185(10) 0.0406(13) 0.0138(10) 0.0032(9) 0.0003(8) 0.0112(9)
C147 0.0356(14) 0.0514(16) 0.0198(11) 0.0009(11) 0.0031(10) 0.0224(12)
C148 0.0432(16) 0.090(2) 0.0216(13) -0.0005(14) 0.0055(12) 0.0372(17)
C149 0.0267(14) 0.113(3) 0.0199(13) 0.0068(15) 0.0073(11) 0.0211(16)
C150 0.0245(13) 0.081(2) 0.0250(13) 0.0128(14) 0.0038(11) -0.0006(13)
C151 0.0221(11) 0.0482(15) 0.0199(11) 0.0051(10) 0.0031(9) 0.0033(11)
C35 0.069(3) 0.035(2) 0.060(3) -0.0088(19) -0.027(2) 0.003(2)
C36 0.0318(19) 0.066(3) 0.0263(17) -0.0169(17) -0.0057(14) 0.0123(18)
C37 0.0248(18) 0.083(3) 0.039(2) -0.021(2) -0.0103(16) 0.021(2)
C135 0.106(8) 0.031(2) 0.049(5) 0.009(3) 0.017(5) 0.033(4)
C136 0.093(5) 0.045(4) 0.080(6) -0.041(4) -0.027(4) 0.027(3)
C137 0.126(7) 0.033(3) 0.047(4) -0.006(3) 0.031(4) 0.031(4)
C25 0.0575(15) 0.0236(10) 0.0351(16) 0.0073(10) 0.0018(12) 0.0145(10)
C26 0.0575(15) 0.0236(10) 0.0351(16) 0.0073(10) 0.0018(12) 0.0145(10)
C27 0.0575(15) 0.0236(10) 0.0351(16) 0.0073(10) 0.0018(12) 0.0145(10)
C58 0.0373(19) 0.062(2) 0.151(4) -0.015(3) 0.012(2) 0.0187(17)
C35A 0.034(4) 0.041(5) 0.037(4) -0.009(3) -0.002(3) 0.000(3)
C36A 0.042(5) 0.044(5) 0.046(5) -0.011(4) 0.002(4) 0.011(4)
C37A 0.041(5) 0.054(5) 0.046(5) 0.003(4) -0.009(4) 0.012(4)
C35B 0.106(8) 0.031(2) 0.049(5) 0.009(3) 0.017(5) 0.033(4)
C37B 0.106(7) 0.044(5) 0.055(6) -0.012(4) 0.012(5) 0.043(5)
C36B 0.104(8) 0.045(5) 0.043(4) -0.025(3) -0.013(4) 0.028(5)
C27A 0.0575(15) 0.0236(10) 0.0351(16) 0.0073(10) 0.0018(12) 0.0145(10)
C26A 0.0575(15) 0.0236(10) 0.0351(16) 0.0073(10) 0.0018(12) 0.0145(10)
C25A 0.0575(15) 0.0236(10) 0.0351(16) 0.0073(10) 0.0018(12) 0.0145(10)

loop_
_atom_type_symbol
_atom_type_description
_atom_type_scat_dispersion_real
_atom_type_scat_dispersion_imag
_atom_type_scat_source
C C 0.0033 0.0016 'International Tables Vol C Tables 4.2.6.8 and 6.1.1.4'
H H 0.0000 0.0000 'International Tables Vol C Tables 4.2.6.8 and 6.1.1.4'
Cl Cl 0.1484 0.1585 'International Tables Vol C Tables 4.2.6.8 and 6.1.1.4'
N N 0.0061 0.0033 'International Tables Vol C Tables 4.2.6.8 and 6.1.1.4'
P P 0.1023 0.0942 'International Tables Vol C Tables 4.2.6.8 and 6.1.1.4'

loop_
_geom_angle_atom_site_label_1
_geom_angle_atom_site_label_2
_geom_angle_atom_site_label_3
_geom_angle
_geom_angle_site_symmetry_1
_geom_angle_site_symmetry_3
_geom_angle_publ_flag
N1 P1 Cl1 100.84(7) . . ?
N1 P1 Cl2 105.53(7) . . ?
Cl1 P1 Cl2 95.35(4) . . ?
C1 N1 P1 120.41(15) . . ?
C1 N1 H1 116(2) . . ?
P1 N1 H1 123(2) . . ?
C6 C1 C2 120.96(18) . . ?
C6 C1 N1 118.36(18) . . ?
C2 C1 N1 120.65(18) . . ?
N2 P2 Cl4 101.91(8) . . ?
N2 P2 Cl3 104.49(7) . . ?
Cl4 P2 Cl3 95.26(4) . . ?
C101 N2 P2 121.57(15) . . ?
C101 N2 H2 117(2) . . ?
P2 N2 H2 121(2) . . ?
C3 C2 C1 117.27(18) . . ?
C3 C2 C7 121.73(17) . . ?
C1 C2 C7 120.82(17) . . ?
C2 C3 C4 122.54(19) . . ?
C2 C3 H3 118.7 . . ?
C4 C3 H3 118.7 . . ?
C5 C4 C3 118.39(18) . . ?
C5 C4 C38 121.07(19) . . ?
C3 C4 C38 120.49(19) . . ?
C4 C5 C6 121.27(19) . . ?
C4 C5 H5 119.4 . . ?
C6 C5 H5 119.4 . . ?
C5 C6 C1 119.08(18) . . ?
C5 C6 C39 121.02(18) . . ?
C1 C6 C39 119.61(18) . . ?
C28 C7 C8 113.45(16) . . ?
C28 C7 C18 106.13(15) . . ?
C8 C7 C18 108.73(16) . . ?
C28 C7 C2 110.91(16) . . ?
C8 C7 C2 105.96(15) . . ?
C18 C7 C2 111.74(16) . . ?
C13 C8 C9 116.71(18) . . ?
C13 C8 C7 125.58(18) . . ?
C9 C8 C7 117.70(17) . . ?
C10 C9 C8 121.95(19) . . ?
C10 C9 H9 119.0 . . ?
C8 C9 H9 119.0 . . ?
C12 C11 C10 116.65(19) . . ?
C12 C11 C14 120.4(2) . . ?
C10 C11 C14 122.9(2) . . ?
C9 C10 C11 121.33(19) . . ?
C9 C10 H10 119.3 . . ?
C11 C10 H10 119.3 . . ?
C13 C12 C11 122.1(2) . . ?
C13 C12 H12 118.9 . . ?
C11 C12 H12 118.9 . . ?
C12 C13 C8 121.22(19) . . ?
C12 C13 H13 119.4 . . ?
C8 C13 H13 119.4 . . ?
C15 C14 C16 108.3(2) . . ?
C15 C14 C17 108.5(2) . . ?
C16 C14 C17 109.8(2) . . ?
C15 C14 C11 112.0(2) . . ?
C16 C14 C11 108.7(2) . . ?
C17 C14 C11 109.4(2) . . ?
C14 C17 H17A 109.5 . . ?
C14 C17 H17B 109.5 . . ?
H17A C17 H17B 109.5 . . ?
C14 C17 H17C 109.5 . . ?
H17A C17 H17C 109.5 . . ?
H17B C17 H17C 109.5 . . ?
C14 C16 H16A 109.5 . . ?
C14 C16 H16B 109.5 . . ?
H16A C16 H16B 109.5 . . ?
C14 C16 H16C 109.5 . . ?
H16A C16 H16C 109.5 . . ?
H16B C16 H16C 109.5 . . ?
C14 C15 H15A 109.5 . . ?
C14 C15 H15B 109.5 . . ?
H15A C15 H15B 109.5 . . ?
C14 C15 H15C 109.5 . . ?
H15A C15 H15C 109.5 . . ?
H15B C15 H15C 109.5 . . ?
C19 C18 C23 116.36(19) . . ?
C19 C18 C7 123.21(18) . . ?
C23 C18 C7 120.41(18) . . ?
C18 C19 C20 122.1(2) . . ?
C18 C19 H19 119.0 . . ?
C20 C19 H19 119.0 . . ?
C21 C20 C19 121.8(2) . . ?
C21 C20 H20 119.1 . . ?
C19 C20 H20 119.1 . . ?
C20 C21 C22 116.4(2) . . ?
C20 C21 C24 122.3(2) . . ?
C22 C21 C24 121.3(2) . . ?
C23 C22 C21 121.8(2) . . ?
C23 C22 H22 119.1 . . ?
C21 C22 H22 119.1 . . ?
C22 C23 C18 121.4(2) . . ?
C22 C23 H23 119.3 . . ?
C18 C23 H23 119.3 . . ?
C26A C24 C25A 129.2(6) . . ?
C27 C24 C21 113.6(3) . . ?
C26A C24 C21 112.5(4) . . ?
C25A C24 C21 109.6(4) . . ?
C27 C24 C26 115.8(3) . . ?
C21 C24 C26 112.4(2) . . ?
C27 C24 C25 110.8(3) . . ?
C21 C24 C25 107.5(2) . . ?
C26 C24 C25 94.9(4) . . ?
C26A C24 C27A 85.4(7) . . ?
C25A C24 C27A 109.0(5) . . ?
C21 C24 C27A 105.8(4) . . ?
C33 C28 C29 116.98(19) . . ?
C33 C28 C7 122.90(18) . . ?
C29 C28 C7 120.02(18) . . ?
C30 C29 C28 121.3(2) . . ?
C30 C29 H29 119.4 . . ?
C28 C29 H29 119.4 . . ?
C32 C31 C30 116.7(2) . . ?
C32 C31 C34 121.0(2) . . ?
C30 C31 C34 122.2(2) . . ?
C29 C30 C31 121.6(2) . . ?
C29 C30 H30 119.2 . . ?
C31 C30 H30 119.2 . . ?
C31 C32 C33 121.5(2) . . ?
C31 C32 H32 119.3 . . ?
C33 C32 H32 119.3 . . ?
C28 C33 C32 121.3(2) . . ?
C28 C33 H33 119.3 . . ?
C32 C33 H33 119.3 . . ?
C36A C34 C37A 124.6(9) . . ?
C37 C34 C35 112.2(4) . . ?
C36A C34 C31 108.9(6) . . ?
C37A C34 C31 106.5(6) . . ?
C37 C34 C31 111.9(2) . . ?
C35 C34 C31 108.8(2) . . ?
C37 C34 C36 106.6(3) . . ?
C35 C34 C36 105.1(3) . . ?
C31 C34 C36 112.1(2) . . ?
C36A C34 C35A 106.5(8) . . ?
C37A C34 C35A 101.8(8) . . ?
C31 C34 C35A 107.4(4) . . ?
C4 C38 H38A 109.5 . . ?
C4 C38 H38B 109.5 . . ?
H38A C38 H38B 109.5 . . ?
C4 C38 H38C 109.5 . . ?
H38A C38 H38C 109.5 . . ?
H38B C38 H38C 109.5 . . ?
C40 C39 C46 113.53(17) . . ?
C40 C39 C6 109.93(17) . . ?
C46 C39 C6 112.78(17) . . ?
C40 C39 H39 106.7 . . ?
C46 C39 H39 106.7 . . ?
C6 C39 H39 106.7 . . ?
C45 C40 C41 118.2(2) . . ?
C45 C40 C39 122.3(2) . . ?
C41 C40 C39 119.5(2) . . ?
C42 C41 C40 120.5(3) . . ?
C42 C41 H41 119.7 . . ?
C40 C41 H41 119.7 . . ?
C43 C42 C41 120.6(3) . . ?
C43 C42 H42 119.7 . . ?
C41 C42 H42 119.7 . . ?
C42 C43 C44 119.7(3) . . ?
C42 C43 H43 120.2 . . ?
C44 C43 H43 120.2 . . ?
C43 C44 C45 120.3(3) . . ?
C43 C44 H44 119.9 . . ?
C45 C44 H44 119.9 . . ?
C44 C45 C40 120.6(3) . . ?
C44 C45 H45 119.7 . . ?
C40 C45 H45 119.7 . . ?
C47 C46 C51 118.3(2) . . ?
C47 C46 C39 123.2(2) . . ?
C51 C46 C39 118.5(2) . . ?
C46 C47 C48 120.7(2) . . ?
C46 C47 H47 119.7 . . ?
C48 C47 H47 119.7 . . ?
C49 C48 C47 120.5(3) . . ?
C49 C48 H48 119.7 . . ?
C47 C48 H48 119.7 . . ?
C48 C49 C50 119.2(2) . . ?
C48 C49 H49 120.4 . . ?
C50 C49 H49 120.4 . . ?
C51 C50 C49 120.3(3) . . ?
C51 C50 H50 119.8 . . ?
C49 C50 H50 119.8 . . ?
C50 C51 C46 120.9(2) . . ?
C50 C51 H51 119.5 . . ?
C46 C51 H51 119.5 . . ?
C53 C52 C57 120.2(3) . . ?
C53 C52 C58 120.2(4) . . ?
C57 C52 C58 119.6(4) . . ?
C52 C53 C54 118.8(3) . . ?
C52 C53 H53 120.6 . . ?
C54 C53 H53 120.6 . . ?
C55 C54 C53 121.6(4) . . ?
C55 C54 H54 119.2 . . ?
C53 C54 H54 119.2 . . ?
C54 C55 C56 117.8(4) . . ?
C54 C55 H55 121.1 . . ?
C56 C55 H55 121.1 . . ?
C57 C56 C55 121.9(4) . . ?
C57 C56 H56 119.1 . . ?
C55 C56 H56 119.1 . . ?
C56 C57 C52 119.7(4) . . ?
C56 C57 H57 120.2 . . ?
C52 C57 H57 120.2 . . ?
C106 C101 C102 120.67(18) . . ?
C106 C101 N2 118.71(18) . . ?
C102 C101 N2 120.53(18) . . ?
C103 C102 C101 117.50(18) . . ?
C103 C102 C107 120.90(18) . . ?
C101 C102 C107 121.34(17) . . ?
C102 C103 C104 122.75(19) . . ?
C102 C103 H103 118.6 . . ?
C104 C103 H103 118.6 . . ?
C105 C104 C103 118.26(19) . . ?
C105 C104 C138 121.44(19) . . ?
C103 C104 C138 120.2(2) . . ?
C104 C105 C106 121.73(19) . . ?
C104 C105 H105 119.1 . . ?
C106 C105 H105 119.1 . . ?
C105 C106 C101 118.90(19) . . ?
C105 C106 C139 120.89(18) . . ?
C101 C106 C139 119.97(19) . . ?
C118 C107 C108 113.76(16) . . ?
C118 C107 C128 105.53(16) . . ?
C108 C107 C128 109.81(16) . . ?
C118 C107 C102 111.68(16) . . ?
C108 C107 C102 105.61(15) . . ?
C128 C107 C102 110.51(16) . . ?
C113 C108 C109 116.92(18) . . ?
C113 C108 C107 125.02(18) . . ?
C109 C108 C107 118.04(17) . . ?
C110 C109 C108 121.69(19) . . ?
C110 C109 H109 119.2 . . ?
C108 C109 H109 119.2 . . ?
C109 C110 C111 121.58(19) . . ?
C109 C110 H110 119.2 . . ?
C111 C110 H110 119.2 . . ?
C112 C111 C110 116.71(19) . . ?
C112 C111 C114 123.12(19) . . ?
C110 C111 C114 120.17(19) . . ?
C111 C112 C113 121.91(19) . . ?
C111 C112 H112 119.0 . . ?
C113 C112 H112 119.0 . . ?
C108 C113 C112 121.19(19) . . ?
C108 C113 H113 119.4 . . ?
C112 C113 H113 119.4 . . ?
C117 C114 C111 112.10(19) . . ?
C117 C114 C116 108.32(19) . . ?
C111 C114 C116 110.16(18) . . ?
C117 C114 C115 108.70(19) . . ?
C111 C114 C115 108.66(18) . . ?
C116 C114 C115 108.9(2) . . ?
C114 C115 H11A 109.5 . . ?
C114 C115 H11B 109.5 . . ?
H11A C115 H11B 109.5 . . ?
C114 C115 H11C 109.5 . . ?
H11A C115 H11C 109.5 . . ?
H11B C115 H11C 109.5 . . ?
C114 C116 H11D 109.5 . . ?
C114 C116 H11E 109.5 . . ?
H11D C116 H11E 109.5 . . ?
C114 C116 H11F 109.5 . . ?
H11D C116 H11F 109.5 . . ?
H11E C116 H11F 109.5 . . ?
C114 C117 H11G 109.5 . . ?
C114 C117 H11H 109.5 . . ?
H11G C117 H11H 109.5 . . ?
C114 C117 H11I 109.5 . . ?
H11G C117 H11I 109.5 . . ?
H11H C117 H11I 109.5 . . ?
C119 C118 C123 116.89(19) . . ?
C119 C118 C107 123.29(18) . . ?
C123 C118 C107 119.68(18) . . ?
C118 C119 C120 121.2(2) . . ?
C118 C119 H119 119.4 . . ?
C120 C119 H119 119.4 . . ?
C121 C120 C119 121.8(2) . . ?
C121 C120 H120 119.1 . . ?
C119 C120 H120 119.1 . . ?
C120 C121 C122 116.73(19) . . ?
C120 C121 C124 120.6(2) . . ?
C122 C121 C124 122.6(2) . . ?
C123 C122 C121 121.5(2) . . ?
C123 C122 H122 119.2 . . ?
C121 C122 H122 119.2 . . ?
C122 C123 C118 121.6(2) . . ?
C122 C123 H123 119.2 . . ?
C118 C123 H123 119.2 . . ?
C127 C124 C125 110.0(2) . . ?
C127 C124 C126 108.1(2) . . ?
C125 C124 C126 107.8(2) . . ?
C127 C124 C121 109.4(2) . . ?
C125 C124 C121 109.35(19) . . ?
C126 C124 C121 112.1(2) . . ?
C124 C125 H12A 109.5 . . ?
C124 C125 H12B 109.5 . . ?
H12A C125 H12B 109.5 . . ?
C124 C125 H12C 109.5 . . ?
H12A C125 H12C 109.5 . . ?
H12B C125 H12C 109.5 . . ?
C124 C126 H12D 109.5 . . ?
C124 C126 H12E 109.5 . . ?
H12D C126 H12E 109.5 . . ?
C124 C126 H12F 109.5 . . ?
H12D C126 H12F 109.5 . . ?
H12E C126 H12F 109.5 . . ?
C124 C127 H12G 109.5 . . ?
C124 C127 H12H 109.5 . . ?
H12G C127 H12H 109.5 . . ?
C124 C127 H12I 109.5 . . ?
H12G C127 H12I 109.5 . . ?
H12H C127 H12I 109.5 . . ?
C133 C128 C129 116.9(2) . . ?
C133 C128 C107 123.67(19) . . ?
C129 C128 C107 119.43(19) . . ?
C130 C129 C128 121.7(2) . . ?
C130 C129 H129 119.1 . . ?
C128 C129 H129 119.1 . . ?
C129 C130 C131 121.4(2) . . ?
C129 C130 H130 119.3 . . ?
C131 C130 H130 119.3 . . ?
C132 C131 C130 116.7(2) . . ?
C132 C131 C134 121.0(3) . . ?
C130 C131 C134 122.4(3) . . ?
C131 C132 C133 122.2(2) . . ?
C131 C132 H132 118.9 . . ?
C133 C132 H132 118.9 . . ?
C128 C133 C132 120.9(2) . . ?
C128 C133 H133 119.5 . . ?
C132 C133 H133 119.5 . . ?
C35B C134 C36B 123.1(9) . . ?
C35B C134 C131 114.6(9) . . ?
C137 C134 C131 116.3(4) . . ?
C36B C134 C131 109.8(4) . . ?
C137 C134 C135 111.8(7) . . ?
C131 C134 C135 106.4(6) . . ?
C137 C134 C136 109.9(5) . . ?
C131 C134 C136 107.8(3) . . ?
C135 C134 C136 103.7(7) . . ?
C35B C134 C37B 100.4(10) . . ?
C36B C134 C37B 99.8(6) . . ?
C131 C134 C37B 106.0(4) . . ?
C104 C138 H13A 109.5 . . ?
C104 C138 H13B 109.5 . . ?
H13A C138 H13B 109.5 . . ?
C104 C138 H13C 109.5 . . ?
H13A C138 H13C 109.5 . . ?
H13B C138 H13C 109.5 . . ?
C146 C139 C140 111.01(17) . . ?
C146 C139 C106 111.74(17) . . ?
C140 C139 C106 112.66(18) . . ?
C146 C139 H139 107.0 . . ?
C140 C139 H139 107.0 . . ?
C106 C139 H139 107.0 . . ?
C141 C140 C145 118.2(2) . . ?
C141 C140 C139 122.5(2) . . ?
C145 C140 C139 119.3(2) . . ?
C140 C141 C142 120.9(2) . . ?
C140 C141 H141 119.6 . . ?
C142 C141 H141 119.6 . . ?
C143 C142 C141 120.3(2) . . ?
C143 C142 H142 119.9 . . ?
C141 C142 H142 119.9 . . ?
C144 C143 C142 119.6(2) . . ?
C144 C143 H143 120.2 . . ?
C142 C143 H143 120.2 . . ?
C143 C144 C145 120.2(2) . . ?
C143 C144 H144 119.9 . . ?
C145 C144 H144 119.9 . . ?
C144 C145 C140 120.9(2) . . ?
C144 C145 H145 119.6 . . ?
C140 C145 H145 119.6 . . ?
C151 C146 C147 118.7(2) . . ?
C151 C146 C139 122.5(2) . . ?
C147 C146 C139 118.7(2) . . ?
C148 C147 C146 120.6(3) . . ?
C148 C147 H147 119.7 . . ?
C146 C147 H147 119.7 . . ?
C149 C148 C147 120.0(3) . . ?
C149 C148 H148 120.0 . . ?
C147 C148 H148 120.0 . . ?
C148 C149 C150 120.4(3) . . ?
C148 C149 H149 119.8 . . ?
C150 C149 H149 119.8 . . ?
C149 C150 C151 120.1(3) . . ?
C149 C150 H150 120.0 . . ?
C151 C150 H150 120.0 . . ?
C146 C151 C150 120.3(3) . . ?
C146 C151 H151 119.9 . . ?
C150 C151 H151 119.9 . . ?
C34 C35 H35A 109.5 . . ?
C34 C35 H35B 109.5 . . ?
H35A C35 H35B 109.5 . . ?
C34 C35 H35C 109.5 . . ?
H35A C35 H35C 109.5 . . ?
H35B C35 H35C 109.5 . . ?
C34 C36 H36A 109.5 . . ?
C34 C36 H36B 109.5 . . ?
H36A C36 H36B 109.5 . . ?
C34 C36 H36C 109.5 . . ?
H36A C36 H36C 109.5 . . ?
H36B C36 H36C 109.5 . . ?
C34 C37 H37A 109.5 . . ?
C34 C37 H37B 109.5 . . ?
H37A C37 H37B 109.5 . . ?
C34 C37 H37C 109.5 . . ?
H37A C37 H37C 109.5 . . ?
H37B C37 H37C 109.5 . . ?
C134 C135 H35N 109.5 . . ?
C134 C135 H35P 109.5 . . ?
H35N C135 H35P 109.5 . . ?
C134 C135 H35R 109.5 . . ?
H35N C135 H35R 109.5 . . ?
H35P C135 H35R 109.5 . . ?
C134 C136 H36D 109.5 . . ?
C134 C136 H36E 109.5 . . ?
H36D C136 H36E 109.5 . . ?
C134 C136 H36F 109.5 . . ?
H36D C136 H36F 109.5 . . ?
H36E C136 H36F 109.5 . . ?
C134 C137 H37N 109.5 . . ?
C134 C137 H37P 109.5 . . ?
H37N C137 H37P 109.5 . . ?
C134 C137 H37R 109.5 . . ?
H37N C137 H37R 109.5 . . ?
H37P C137 H37R 109.5 . . ?
C24 C25 H25A 109.5 . . ?
C24 C25 H25B 109.5 . . ?
H25A C25 H25B 109.5 . . ?
C24 C25 H25C 109.5 . . ?
H25A C25 H25C 109.5 . . ?
H25B C25 H25C 109.5 . . ?
C24 C26 H26A 109.5 . . ?
C24 C26 H26B 109.5 . . ?
H26A C26 H26B 109.5 . . ?
C24 C26 H26C 109.5 . . ?
H26A C26 H26C 109.5 . . ?
H26B C26 H26C 109.5 . . ?
C24 C27 H27A 109.5 . . ?
C24 C27 H27B 109.5 . . ?
H27A C27 H27B 109.5 . . ?
C24 C27 H27C 109.5 . . ?
H27A C27 H27C 109.5 . . ?
H27B C27 H27C 109.5 . . ?
C52 C58 H58A 109.5 . . ?
C52 C58 H58B 109.5 . . ?
H58A C58 H58B 109.5 . . ?
C52 C58 H58C 109.5 . . ?
H58A C58 H58C 109.5 . . ?
H58B C58 H58C 109.5 . . ?
C34 C35A H35D 109.5 . . ?
C34 C35A H35E 109.5 . . ?
H35D C35A H35E 109.5 . . ?
C34 C35A H35F 109.5 . . ?
H35D C35A H35F 109.5 . . ?
H35E C35A H35F 109.5 . . ?
C34 C36A H36G 109.5 . . ?
C34 C36A H36H 109.5 . . ?
H36G C36A H36H 109.5 . . ?
C34 C36A H36I 109.5 . . ?
H36G C36A H36I 109.5 . . ?
H36H C36A H36I 109.5 . . ?
C34 C37A H37D 109.5 . . ?
C34 C37A H37E 109.5 . . ?
H37D C37A H37E 109.5 . . ?
C34 C37A H37F 109.5 . . ?
H37D C37A H37F 109.5 . . ?
H37E C37A H37F 109.5 . . ?
C134 C35B H35G 109.5 . . ?
C134 C35B H35H 109.5 . . ?
H35G C35B H35H 109.5 . . ?
C134 C35B H35I 109.5 . . ?
H35G C35B H35I 109.5 . . ?
H35H C35B H35I 109.5 . . ?
C134 C37B H37G 109.5 . . ?
C134 C37B H37H 109.5 . . ?
H37G C37B H37H 109.5 . . ?
C134 C37B H37I 109.5 . . ?
H37G C37B H37I 109.5 . . ?
H37H C37B H37I 109.5 . . ?
C134 C36B H36J 109.5 . . ?
C134 C36B H36K 109.5 . . ?
H36J C36B H36K 109.5 . . ?
C134 C36B H36L 109.5 . . ?
H36J C36B H36L 109.5 . . ?
H36K C36B H36L 109.5 . . ?
C24 C27A H27D 109.5 . . ?
C24 C27A H27E 109.5 . . ?
H27D C27A H27E 109.5 . . ?
C24 C27A H27F 109.5 . . ?
H27D C27A H27F 109.5 . . ?
H27E C27A H27F 109.5 . . ?
C24 C26A H26D 109.5 . . ?
C24 C26A H26E 109.5 . . ?
H26D C26A H26E 109.5 . . ?
C24 C26A H26F 109.5 . . ?
H26D C26A H26F 109.5 . . ?
H26E C26A H26F 109.5 . . ?
C24 C25A H25D 109.5 . . ?
C24 C25A H25E 109.5 . . ?
H25D C25A H25E 109.5 . . ?
C24 C25A H25F 109.5 . . ?
H25D C25A H25F 109.5 . . ?
H25E C25A H25F 109.5 . . ?

loop_
_geom_bond_atom_site_label_1
_geom_bond_atom_site_label_2
_geom_bond_distance
_geom_bond_site_symmetry_2
_geom_bond_publ_flag
P1 N1 1.6481(19) . ?
P1 Cl1 2.0500(9) . ?
P1 Cl2 2.1072(9) . ?
N1 C1 1.444(3) . ?
N1 H1 0.77(3) . ?
C1 C6 1.399(3) . ?
C1 C2 1.413(3) . ?
P2 N2 1.6465(19) . ?
P2 Cl4 2.0674(10) . ?
P2 Cl3 2.1043(9) . ?
N2 C101 1.438(3) . ?
N2 H2 0.74(3) . ?
C2 C3 1.395(3) . ?
C2 C7 1.556(3) . ?
C3 C4 1.396(3) . ?
C3 H3 0.9500 . ?
C4 C5 1.388(3) . ?
C4 C38 1.510(3) . ?
C5 C6 1.394(3) . ?
C5 H5 0.9500 . ?
C6 C39 1.533(3) . ?
C7 C28 1.543(3) . ?
C7 C8 1.554(3) . ?
C7 C18 1.554(3) . ?
C8 C13 1.392(3) . ?
C8 C9 1.398(3) . ?
C9 C10 1.388(3) . ?
C9 H9 0.9500 . ?
C11 C12 1.392(3) . ?
C11 C10 1.395(3) . ?
C11 C14 1.537(3) . ?
C10 H10 0.9500 . ?
C12 C13 1.391(3) . ?
C12 H12 0.9500 . ?
C13 H13 0.9500 . ?
C14 C15 1.528(4) . ?
C14 C16 1.528(4) . ?
C14 C17 1.532(4) . ?
C17 H17A 0.9800 . ?
C17 H17B 0.9800 . ?
C17 H17C 0.9800 . ?
C16 H16A 0.9800 . ?
C16 H16B 0.9800 . ?
C16 H16C 0.9800 . ?
C15 H15A 0.9800 . ?
C15 H15B 0.9800 . ?
C15 H15C 0.9800 . ?
C18 C19 1.385(3) . ?
C18 C23 1.403(3) . ?
C19 C20 1.392(3) . ?
C19 H19 0.9500 . ?
C20 C21 1.385(3) . ?
C20 H20 0.9500 . ?
C21 C22 1.400(3) . ?
C21 C24 1.532(3) . ?
C22 C23 1.389(3) . ?
C22 H22 0.9500 . ?
C23 H23 0.9500 . ?
C24 C27 1.482(5) . ?
C24 C26A 1.514(11) . ?
C24 C25A 1.519(10) . ?
C24 C26 1.552(6) . ?
C24 C25 1.554(5) . ?
C24 C27A 1.593(10) . ?
C28 C33 1.385(3) . ?
C28 C29 1.394(3) . ?
C29 C30 1.387(3) . ?
C29 H29 0.9500 . ?
C31 C32 1.389(3) . ?
C31 C30 1.392(3) . ?
C31 C34 1.536(3) . ?
C30 H30 0.9500 . ?
C32 C33 1.395(3) . ?
C32 H32 0.9500 . ?
C33 H33 0.9500 . ?
C34 C36A 1.378(13) . ?
C34 C37A 1.483(14) . ?
C34 C37 1.487(5) . ?
C34 C35 1.534(5) . ?
C34 C36 1.577(5) . ?
C34 C35A 1.687(13) . ?
C38 H38A 0.9800 . ?
C38 H38B 0.9800 . ?
C38 H38C 0.9800 . ?
C39 C40 1.523(3) . ?
C39 C46 1.524(3) . ?
C39 H39 1.0000 . ?
C40 C45 1.392(3) . ?
C40 C41 1.394(3) . ?
C41 C42 1.384(4) . ?
C41 H41 0.9500 . ?
C42 C43 1.371(5) . ?
C42 H42 0.9500 . ?
C43 C44 1.378(4) . ?
C43 H43 0.9500 . ?
C44 C45 1.387(4) . ?
C44 H44 0.9500 . ?
C45 H45 0.9500 . ?
C46 C47 1.379(3) . ?
C46 C51 1.387(3) . ?
C47 C48 1.392(3) . ?
C47 H47 0.9500 . ?
C48 C49 1.371(4) . ?
C48 H48 0.9500 . ?
C49 C50 1.381(4) . ?
C49 H49 0.9500 . ?
C50 C51 1.380(4) . ?
C50 H50 0.9500 . ?
C51 H51 0.9500 . ?
C52 C53 1.368(5) . ?
C52 C57 1.378(5) . ?
C52 C58 1.476(5) . ?
C53 C54 1.413(6) . ?
C53 H53 0.9500 . ?
C54 C55 1.351(6) . ?
C54 H54 0.9500 . ?
C55 C56 1.390(6) . ?
C55 H55 0.9500 . ?
C56 C57 1.362(5) . ?
C56 H56 0.9500 . ?
C57 H57 0.9500 . ?
C101 C106 1.409(3) . ?
C101 C102 1.414(3) . ?
C102 C103 1.392(3) . ?
C102 C107 1.558(3) . ?
C103 C104 1.392(3) . ?
C103 H103 0.9500 . ?
C104 C105 1.387(3) . ?
C104 C138 1.505(3) . ?
C105 C106 1.388(3) . ?
C105 H105 0.9500 . ?
C106 C139 1.530(3) . ?
C107 C118 1.539(3) . ?
C107 C108 1.551(3) . ?
C107 C128 1.553(3) . ?
C108 C113 1.392(3) . ?
C108 C109 1.400(3) . ?
C109 C110 1.383(3) . ?
C109 H109 0.9500 . ?
C110 C111 1.400(3) . ?
C110 H110 0.9500 . ?
C111 C112 1.389(3) . ?
C111 C114 1.529(3) . ?
C112 C113 1.397(3) . ?
C112 H112 0.9500 . ?
C113 H113 0.9500 . ?
C114 C117 1.529(3) . ?
C114 C116 1.533(3) . ?
C114 C115 1.533(3) . ?
C115 H11A 0.9800 . ?
C115 H11B 0.9800 . ?
C115 H11C 0.9800 . ?
C116 H11D 0.9800 . ?
C116 H11E 0.9800 . ?
C116 H11F 0.9800 . ?
C117 H11G 0.9800 . ?
C117 H11H 0.9800 . ?
C117 H11I 0.9800 . ?
C118 C119 1.391(3) . ?
C118 C123 1.395(3) . ?
C119 C120 1.391(3) . ?
C119 H119 0.9500 . ?
C120 C121 1.391(3) . ?
C120 H120 0.9500 . ?
C121 C122 1.393(3) . ?
C121 C124 1.537(3) . ?
C122 C123 1.387(3) . ?
C122 H122 0.9500 . ?
C123 H123 0.9500 . ?
C124 C127 1.528(4) . ?
C124 C125 1.532(3) . ?
C124 C126 1.533(4) . ?
C125 H12A 0.9800 . ?
C125 H12B 0.9800 . ?
C125 H12C 0.9800 . ?
C126 H12D 0.9800 . ?
C126 H12E 0.9800 . ?
C126 H12F 0.9800 . ?
C127 H12G 0.9800 . ?
C127 H12H 0.9800 . ?
C127 H12I 0.9800 . ?
C128 C133 1.389(3) . ?
C128 C129 1.397(3) . ?
C129 C130 1.384(3) . ?
C129 H129 0.9500 . ?
C130 C131 1.392(4) . ?
C130 H130 0.9500 . ?
C131 C132 1.387(4) . ?
C131 C134 1.535(3) . ?
C132 C133 1.392(3) . ?
C132 H132 0.9500 . ?
C133 H133 0.9500 . ?
C134 C35B 1.390(16) . ?
C134 C137 1.402(8) . ?
C134 C36B 1.485(9) . ?
C134 C135 1.613(11) . ?
C134 C136 1.620(9) . ?
C134 C37B 1.744(12) . ?
C138 H13A 0.9800 . ?
C138 H13B 0.9800 . ?
C138 H13C 0.9800 . ?
C139 C146 1.522(3) . ?
C139 C140 1.525(3) . ?
C139 H139 1.0000 . ?
C140 C141 1.387(3) . ?
C140 C145 1.390(3) . ?
C141 C142 1.388(3) . ?
C141 H141 0.9500 . ?
C142 C143 1.378(4) . ?
C142 H142 0.9500 . ?
C143 C144 1.377(4) . ?
C143 H143 0.9500 . ?
C144 C145 1.387(3) . ?
C144 H144 0.9500 . ?
C145 H145 0.9500 . ?
C146 C151 1.387(4) . ?
C146 C147 1.397(4) . ?
C147 C148 1.385(4) . ?
C147 H147 0.9500 . ?
C148 C149 1.371(5) . ?
C148 H148 0.9500 . ?
C149 C150 1.377(5) . ?
C149 H149 0.9500 . ?
C150 C151 1.393(4) . ?
C150 H150 0.9500 . ?
C151 H151 0.9500 . ?
C35 H35A 0.9800 . ?
C35 H35B 0.9800 . ?
C35 H35C 0.9800 . ?
C36 H36A 0.9800 . ?
C36 H36B 0.9800 . ?
C36 H36C 0.9800 . ?
C37 H37A 0.9800 . ?
C37 H37B 0.9800 . ?
C37 H37C 0.9800 . ?
C135 H35N 0.9800 . ?
C135 H35P 0.9800 . ?
C135 H35R 0.9800 . ?
C136 H36D 0.9800 . ?
C136 H36E 0.9800 . ?
C136 H36F 0.9800 . ?
C137 H37N 0.9800 . ?
C137 H37P 0.9800 . ?
C137 H37R 0.9800 . ?
C25 H25A 0.9800 . ?
C25 H25B 0.9800 . ?
C25 H25C 0.9800 . ?
C26 H26A 0.9800 . ?
C26 H26B 0.9800 . ?
C26 H26C 0.9800 . ?
C27 H27A 0.9800 . ?
C27 H27B 0.9800 . ?
C27 H27C 0.9800 . ?
C58 H58A 0.9800 . ?
C58 H58B 0.9800 . ?
C58 H58C 0.9800 . ?
C35A H35D 0.9800 . ?
C35A H35E 0.9800 . ?
C35A H35F 0.9800 . ?
C36A H36G 0.9800 . ?
C36A H36H 0.9800 . ?
C36A H36I 0.9800 . ?
C37A H37D 0.9800 . ?
C37A H37E 0.9800 . ?
C37A H37F 0.9800 . ?
C35B H35G 0.9800 . ?
C35B H35H 0.9800 . ?
C35B H35I 0.9800 . ?
C37B H37G 0.9800 . ?
C37B H37H 0.9800 . ?
C37B H37I 0.9800 . ?
C36B H36J 0.9800 . ?
C36B H36K 0.9800 . ?
C36B H36L 0.9800 . ?
C27A H27D 0.9800 . ?
C27A H27E 0.9800 . ?
C27A H27F 0.9800 . ?
C26A H26D 0.9800 . ?
C26A H26E 0.9800 . ?
C26A H26F 0.9800 . ?
C25A H25D 0.9800 . ?
C25A H25E 0.9800 . ?
C25A H25F 0.9800 . ?
